data_4501696
loop_
_publ_author_name
'Szafra\'nski, Marek'
'Katrusiak, Andrzej'
'McIntyre, Garry J.'

_publ_section_title
;
 Proton Disorder in NH&#x00B7;&#x00B7;&#x00B7;N Bonded
 [dabcoH]+I&#x2212;Relaxor: New Insights into H-Disordering in a
 One-Dimensional H2O Ice Analogue
;
_journal_issue 10
_journal_name_full 'Crystal Growth &amp; Design'
_journal_page_first 4334
_journal_paper_doi 10.1021/cg100247g
_journal_volume 10
_journal_year 2010
_chemical_formula_sum 'C6 H13 I N2'
_chemical_formula_weight 240.09
_chemical_name_common 'dabco hydroiodide'
_chemical_name_systematic
; 
 1,4-diazabicyclo[2.2.2]octane hydroiodide 
;
_space_group_IT_number 187
_symmetry_cell_setting hexagonal
_symmetry_space_group_name_Hall 'P -6 2'
_symmetry_space_group_name_H-M 'P -6 m 2'
_atom_sites_solution_hydrogens difmap
_atom_sites_solution_primary direct
_atom_sites_solution_secondary difmap
_audit_creation_method SHELXL-97
_cell_angle_alpha 90.00
_cell_angle_beta 90.00
_cell_angle_gamma 120.00
_cell_formula_units_Z 1
_cell_length_a 7.0925(10)
_cell_length_b 7.0925(10)
_cell_length_c 5.3437(11)
_cell_measurement_reflns_used 180
_cell_measurement_temperature 298(1)
_cell_measurement_theta_max 30.97
_cell_measurement_theta_min 3.87
_cell_volume 232.79(7)
_computing_cell_refinement 'RAFD9 (local program)'
_computing_data_collection 'MAD (Barthelemy, 1984)'
_computing_data_reduction 'RACER (Wilkinson et al, 1988), DATAP'
_computing_molecular_graphics 'SHELXTL-PLUS (Sheldrick, 1995)'
_computing_publication_material 'SHELXL-97 (Sheldrick, 1997)'
_computing_structure_refinement 'SHELXL-97 (Sheldrick, 1993)'
_computing_structure_solution 'SHELXS-97 (Sheldrick, 1997)'
_diffrn_ambient_temperature 298(1)
_diffrn_detector_area_resol_mean '0.3 deg.'
_diffrn_measured_fraction_theta_full 1.000
_diffrn_measured_fraction_theta_max 1.000
_diffrn_measurement_device_type 'diffractometer D9 in four-circle mode'
_diffrn_measurement_method '\w-x-\q scans'
_diffrn_radiation_monochromator 'Cu(220) crystal in transmission'
_diffrn_radiation_probe neutron
_diffrn_radiation_source 'High Flux Reactor at the Institut Laue Langevin, Grenoble'
_diffrn_radiation_type 'hot neutrons'
_diffrn_radiation_wavelength 0.8372
_diffrn_reflns_av_R_equivalents 0.0436
_diffrn_reflns_av_sigmaI/netI 0.0465
_diffrn_reflns_limit_h_max 10
_diffrn_reflns_limit_h_min -4
_diffrn_reflns_limit_k_max 8
_diffrn_reflns_limit_k_min -9
_diffrn_reflns_limit_l_max 8
_diffrn_reflns_limit_l_min -5
_diffrn_reflns_number 499
_diffrn_reflns_theta_full 39.58
_diffrn_reflns_theta_max 39.91
_diffrn_reflns_theta_min 3.91
_diffrn_standards_decay_% 0
_diffrn_standards_interval_count 50
_diffrn_standards_number 3
_exptl_absorpt_coefficient_mu '0.20823 mm-1'
_exptl_absorpt_correction_T_max 0.7192
_exptl_absorpt_correction_T_min 0.5790
_exptl_absorpt_correction_type 'Gaussian integration using calculated mu = 0.20823 mm-1'
_exptl_crystal_colour colourless
_exptl_crystal_density_diffrn 1.713
_exptl_crystal_density_method 'not measured'
_exptl_crystal_description 'trapezoidal plate'
_exptl_crystal_F_000 15.3
_exptl_crystal_size_max 3.1
_exptl_crystal_size_mid 1.8
_exptl_crystal_size_min 1.8
_refine_diff_density_max 0.570
_refine_diff_density_min -0.450
_refine_diff_density_rms 0.090
_refine_ls_abs_structure_details 'Flack H D (1983), Acta Cryst. A39, 876-881'
_refine_ls_abs_structure_Flack 0
_refine_ls_extinction_coef 0.14(3)
_refine_ls_extinction_expression Fc^*^=kFc[1+0.001xFc^2^\l^3^/sin(2\q)]^-1/4^
_refine_ls_extinction_method SHELXL
_refine_ls_goodness_of_fit_ref 1.124
_refine_ls_hydrogen_treatment 'refined with anisotropic Uij'
_refine_ls_matrix_type full
_refine_ls_number_parameters 25
_refine_ls_number_reflns 342
_refine_ls_number_restraints 0
_refine_ls_restrained_S_all 1.124
_refine_ls_R_factor_all 0.0662
_refine_ls_R_factor_gt 0.0515
_refine_ls_shift/su_max 0.000
_refine_ls_shift/su_mean 0.000
_refine_ls_structure_factor_coef Fsqd
_refine_ls_weighting_details 'calc w=1/[\s^2^(Fo^2^)+(0.0329P)^2^+0.2815P] where P=(Fo^2^+2Fc^2^)/3'
_refine_ls_weighting_scheme calc
_refine_ls_wR_factor_gt 0.0897
_refine_ls_wR_factor_ref 0.0942
_reflns_number_gt 291
_reflns_number_total 342
_reflns_threshold_expression >2sigma(I)
_cod_data_source_file cg100247g_si_002.cif
_cod_data_source_block dabcoHI298_di01_@_298K
_cod_original_sg_symbol_H-M P-6m2
_cod_database_code 4501696

loop_
_symmetry_equiv_pos_as_xyz
'x, y, z'
'-y, x-y, z'
'-x+y, -x, z'
'x, y, -z'
'-y, x-y, -z'
'-x+y, -x, -z'
'-y, -x, z'
'-x+y, y, z'
'x, x-y, z'
'-y, -x, -z'
'-x+y, y, -z'
'x, x-y, -z'

loop_
_atom_site_label
_atom_site_type_symbol
_atom_site_fract_x
_atom_site_fract_y
_atom_site_fract_z
_atom_site_U_iso_or_equiv
_atom_site_adp_type
_atom_site_occupancy
_atom_site_symmetry_multiplicity
_atom_site_calc_flag
_atom_site_refinement_flags
I1 I 0.0000 0.0000 1.0000 0.0400(11) Uani 1 12 d S
N1 N 0.3333 0.6667 0.7358(3) 0.0391(5) Uani 1 6 d S
H1 H 0.3333 0.6667 0.9530(11) 0.053(3) Uani 0.50 6 d SP
C1 C 0.1061(3) 0.55306(15) 0.6436(3) 0.0438(5) Uani 1 2 d S
H2 H 0.0275(7) 0.6399(9) 0.7171(5) 0.0827(12) Uani 1 1 d .

loop_
_atom_site_aniso_label
_atom_site_aniso_U_11
_atom_site_aniso_U_22
_atom_site_aniso_U_33
_atom_site_aniso_U_23
_atom_site_aniso_U_13
_atom_site_aniso_U_12
I1 0.0383(16) 0.0383(16) 0.044(2) 0.000 0.000 0.0191(8)
N1 0.0468(7) 0.0468(7) 0.0238(6) 0.000 0.000 0.0234(3)
H1 0.073(4) 0.073(4) 0.014(4) 0.000 0.000 0.037(2)
C1 0.0384(9) 0.0496(8) 0.0397(7) 0.0027(4) 0.0054(7) 0.0192(5)
H2 0.072(2) 0.120(3) 0.0767(15) -0.017(2) 0.0061(16) 0.063(2)

loop_
_atom_type_symbol
_atom_type_description
_atom_type_scat_dispersion_real
_atom_type_scat_dispersion_imag
_atom_type_scat_source
C C 0.0000 0.0000 'International Tables Vol C Tables 4.2.6.8 and 6.1.1.4'
H H 0.0000 0.0000 'International Tables Vol C Tables 4.2.6.8 and 6.1.1.4'
N N 0.0000 0.0000 'International Tables Vol C Tables 4.2.6.8 and 6.1.1.4'
I I 0.0000 0.0000 'International Tables Vol C Tables 4.2.6.8 and 6.1.1.4'

loop_
_geom_angle_atom_site_label_1
_geom_angle_atom_site_label_2
_geom_angle_atom_site_label_3
_geom_angle
_geom_angle_site_symmetry_1
_geom_angle_site_symmetry_3
C1 N1 C1 109.50(8) . 3_565
C1 N1 C1 109.50(8) . 2_665
C1 N1 C1 109.50(8) 3_565 2_665
C1 N1 H1 109.45(8) . .
C1 N1 H1 109.45(8) 3_565 .
C1 N1 H1 109.45(8) 2_665 .
N1 C1 C1 109.45(8) . 4_556
N1 C1 H2 107.3(2) . .
C1 C1 H2 111.13(19) 4_556 .

loop_
_geom_bond_atom_site_label_1
_geom_bond_atom_site_label_2
_geom_bond_distance
_geom_bond_site_symmetry_2
N1 C1 1.4801(19) .
N1 C1 1.4801(19) 3_565
N1 C1 1.4801(19) 2_665
N1 H1 1.161(6) .
C1 C1 1.535(3) 4_556
C1 H2 1.090(4) .
